data_1541944
loop_
_publ_author_name
'Aslanov, L.A.'
'Ionov, V.M.'
'Porai-Koshits, M.A.'
'Gilyarov, O.N.'
'Lebedev, V.G.'
'Kulikovskii, B.N.'
'Novoderezhkina, T.L.'

_publ_section_title
;
 Crystal structure of erbium hypophosphite
;
_journal_name_full 'Izvestiya Akademii Nauk SSSR, Neorganicheskie Materialy'
_journal_page_first 117
_journal_page_last 119
_journal_volume 11
_journal_year 1975
_chemical_formula_sum 'Er H6 O6 P3'
_chemical_name_systematic 'Er (H2 P O2)3'
_space_group_IT_number 12
_symmetry_space_group_name_Hall '-B 2'
_symmetry_space_group_name_H-M 'B 1 1 2/m'
_cell_angle_alpha 90
_cell_angle_beta 90
_cell_angle_gamma 111.3
_cell_formula_units_Z 4
_cell_length_a 14.4
_cell_length_b 12.1
_cell_length_c 5.64
_cell_volume 915.586
_citation_journal_id_ASTM IVNMAW
_cod_data_source_file Aslanov_IVNMAW_1975_330.cif
_cod_data_source_block H6Er1O6P3
_cod_original_cell_volume 915.5856
_cod_original_sg_symbol_Hall '-C 2y (-x,z,y)'
_cod_original_formula_sum 'H6 Er1 O6 P3'
_cod_database_code 1541944

loop_
_symmetry_equiv_pos_as_xyz
x,y,z
-x,-y,z
-x,-y,-z
x,y,-z
x+1/2,y,z+1/2
-x+1/2,-y,z+1/2
-x+1/2,-y,-z+1/2
x+1/2,y,-z+1/2

loop_
_atom_site_label
_atom_site_type_symbol
_atom_site_fract_x
_atom_site_fract_y
_atom_site_fract_z
_atom_site_occupancy
_atom_site_U_iso_or_equiv
Er2 Er+3 0 0.5 0 1 0.0
O1 O-2 0.0852 0.1537 0.2542 1 0.0
P2 P+1 0.3192 0.4118 0 1 0.0
O4 O-2 0.4143 0.282 0.5 1 0.0
O3 O-2 0.372 0.0439 0.5 1 0.0
Er1 Er+3 0 0 0 1 0.0
P1 P+1 0.0893 0.2147 0.5 1 0.0
O2 O-2 0.3799 0.4841 0.2217 1 0.0
P3 P+1 0.3362 0.1512 0.5 1 0.0
